data_7702812
loop_
_publ_author_name
'Liu, Qinde'
'Thorne, Lisa'
'Kozin, Igor'
'Song, Datong'
'Seward, Corey'
'D'Iorio, Marie'
'Tao, Ye'
'Wang, Suning'

_publ_section_title
;
 New red--orange phosphorescent/electroluminescent cycloplatinated
 complexes of 2,6-bis(2&#x2032;-indolyl)pyridine
;
_journal_issue 16
_journal_name_full 'Journal of the Chemical Society, Dalton Transactions'
_journal_page_first 3234
_journal_paper_doi 10.1039/b201951e
_journal_year 2002
_chemical_formula_sum 'C26 H18 N4 Pt'
_chemical_formula_weight 581.53
_chemical_name_common Pt(BIP)Py
_chemical_name_systematic
;Pt(BIP)Py  
? 
;
_space_group_IT_number 12
_space_group_name_Hall '-C 2y'
_space_group_name_H-M_alt 'C 1 2/m 1'
_symmetry_cell_setting monoclinic
_symmetry_space_group_name_H-M 'C 1 2/m 1'
_atom_sites_solution_hydrogens geom
_atom_sites_solution_primary direct
_atom_sites_solution_secondary difmap
_audit_creation_method SHELXL-97
_cell_angle_alpha 90.00
_cell_angle_beta 124.408(2)
_cell_angle_gamma 90.00
_cell_formula_units_Z 8
_cell_length_a 19.264(3)
_cell_length_b 17.951(3)
_cell_length_c 14.900(2)
_cell_measurement_temperature 293(2)
_cell_volume 4251.0(11)
_computing_cell_refinement 'Bruker SMART'
_computing_data_collection 'Bruker SMART'
_computing_data_reduction 'Bruker SHELXTL'
_computing_molecular_graphics 'Bruker SHELXTL'
_computing_publication_material 'Bruker SHELXTL'
_computing_structure_refinement 'SHELXL-97 (Sheldrick, 1997)'
_computing_structure_solution 'SHELXS-97 (Sheldrick, 1990)'
_diffrn_ambient_temperature 293(2)
_diffrn_measured_fraction_theta_full 0.942
_diffrn_measured_fraction_theta_max 0.942
_diffrn_measurement_device_type 'CCD area detector'
_diffrn_measurement_method 'phi and omega scans'
_diffrn_radiation_monochromator graphite
_diffrn_radiation_source 'fine-focus sealed tube'
_diffrn_radiation_type MoK\a
_diffrn_radiation_wavelength 0.71073
_diffrn_reflns_av_R_equivalents 0.0267
_diffrn_reflns_av_sigmaI/netI 0.0292
_diffrn_reflns_limit_h_max 25
_diffrn_reflns_limit_h_min -24
_diffrn_reflns_limit_k_max 23
_diffrn_reflns_limit_k_min -23
_diffrn_reflns_limit_l_max 19
_diffrn_reflns_limit_l_min -18
_diffrn_reflns_number 15589
_diffrn_reflns_theta_full 28.31
_diffrn_reflns_theta_max 28.30
_diffrn_reflns_theta_min 1.66
_exptl_absorpt_coefficient_mu 6.622
_exptl_absorpt_correction_type none
_exptl_crystal_colour orange
_exptl_crystal_density_diffrn 1.817
_exptl_crystal_density_method 'not measured'
_exptl_crystal_description plate
_exptl_crystal_F_000 2240
_exptl_crystal_size_max .1
_exptl_crystal_size_mid .2
_exptl_crystal_size_min .4
_refine_diff_density_max 2.863
_refine_diff_density_min -3.439
_refine_diff_density_rms 0.217
_refine_ls_extinction_method none
_refine_ls_goodness_of_fit_ref 1.310
_refine_ls_hydrogen_treatment mixed
_refine_ls_matrix_type full
_refine_ls_number_parameters 264
_refine_ls_number_reflns 5143
_refine_ls_number_restraints 0
_refine_ls_restrained_S_all 1.310
_refine_ls_R_factor_all 0.1002
_refine_ls_R_factor_gt 0.0883
_refine_ls_shift/su_max 0.002
_refine_ls_shift/su_mean 0.000
_refine_ls_structure_factor_coef Fsqd
_refine_ls_weighting_details 'calc w=1/[\s^2^(Fo^2^)+(0.0000P)^2^+221.0000P] where P=(Fo^2^+2Fc^2^)/3'
_refine_ls_weighting_scheme calc
_refine_ls_wR_factor_gt 0.1789
_refine_ls_wR_factor_ref 0.1824
_reflns_number_gt 4202
_reflns_number_total 5143
_reflns_threshold_expression >2sigma(I)
_cod_data_source_file b201951e.txt
_cod_data_source_block qd44g
_cod_depositor_comments
;
The following automatic conversions were performed:

data item '_symmetry_cell_setting' value 'Monoclinic' was changed to
'monoclinic' in accordance with the
/home/saulius/struct/COD-crude-data/automatic-downloads/DataCite-retrospective/RSC/depositions/lib/dictionaries/cif_core.dic
dictionary named 'cif_core.dic' version 2.4.2 last updated on
2011-04-26.

Automatic conversion script
Id: cif_fix_values 6909 2019-04-08 15:41:33Z antanas 
;
_cod_original_cell_volume 4251.3(10)
_cod_original_sg_symbol_H-M C2/m
_cod_database_code 7702812

loop_
_symmetry_equiv_pos_as_xyz
'x, y, z'
'-x, y, -z'
'x+1/2, y+1/2, z'
'-x+1/2, y+1/2, -z'
'-x, -y, -z'
'x, -y, z'
'-x+1/2, -y+1/2, -z'
'x+1/2, -y+1/2, z'

loop_
_atom_site_label
_atom_site_type_symbol
_atom_site_fract_x
_atom_site_fract_y
_atom_site_fract_z
_atom_site_U_iso_or_equiv
_atom_site_adp_type
_atom_site_occupancy
_atom_site_symmetry_multiplicity
_atom_site_calc_flag
_atom_site_refinement_flags
Pt1 Pt 0.25252(5) 0.0000 0.24182(7) 0.0458(2) Uani 1 2 d S
Pt2 Pt 0.5000 0.0000 0.5000 0.0375(3) Uani 1 4 d S
Pt3 Pt 0.0000 0.0000 0.0000 0.0467(3) Uani 1 4 d S
C1 C 0.2825(12) 0.0000 0.4588(16) 0.050(5) Uani 1 2 d S
H1 H 0.3389 0.0000 0.4833 0.060 Uiso 1 2 calc SR
C2 C 0.2611(17) 0.0000 0.532(2) 0.061(6) Uani 1 2 d S
H2 H 0.3039 0.0000 0.6063 0.073 Uiso 1 2 calc SR
C3 C 0.1853(16) 0.0000 0.504(2) 0.070(7) Uani 1 2 d S
H3 H 0.1718 0.0000 0.5546 0.084 Uiso 1 2 calc SR
C4 C 0.1267(18) 0.0000 0.399(2) 0.123(18) Uani 1 2 d S
H4 H 0.0705 0.0000 0.3747 0.147 Uiso 1 2 calc SR
C5 C 0.1453(13) 0.0000 0.3258(19) 0.095(13) Uani 1 2 d S
H5 H 0.1019 0.0000 0.2523 0.114 Uiso 1 2 calc SR
C6 C 0.2884(11) 0.0693(9) 0.0988(13) 0.055(4) Uani 1 1 d .
C7 C 0.3090(12) 0.0685(10) 0.0229(14) 0.063(5) Uani 1 1 d .
H7 H 0.3168 0.1127 -0.0028 0.076 Uiso 1 1 calc R
C8 C 0.318(2) 0.0000 -0.013(3) 0.082(8) Uiso 1 2 d S
H8 H 0.3299 0.0000 -0.0654 0.098 Uiso 1 2 calc SR
C9 C 0.2807(16) 0.1299(11) 0.1555(17) 0.082(7) Uani 1 1 d .
C10 C 0.255(2) 0.2074(18) 0.125(2) 0.044(6) Uiso 0.50 1 d P
C11 C 0.300(2) 0.204(2) 0.149(3) 0.056(8) Uiso 0.50 1 d P
C12 C 0.290(2) 0.240(2) 0.231(3) 0.054(7) Uiso 0.50 1 d P
C13 C 0.227(2) 0.2316(19) 0.183(3) 0.051(7) Uiso 0.50 1 d P
C14 C 0.272(2) 0.1715(19) 0.280(3) 0.047(7) Uiso 0.50 1 d P
C15 C 0.221(2) 0.181(2) 0.242(3) 0.061(8) Uiso 0.50 1 d P
C16 C 0.255(2) 0.192(2) 0.358(3) 0.052(7) Uiso 0.50 1 d P
C17 C 0.191(2) 0.183(2) 0.312(3) 0.055(8) Uiso 0.50 1 d P
C18 C 0.185(2) 0.252(2) 0.332(3) 0.065(9) Uiso 0.50 1 d P
C19 C 0.249(2) 0.265(2) 0.377(3) 0.065(9) Uiso 0.50 1 d P
C20 C 0.193(2) 0.321(2) 0.281(3) 0.066(9) Uiso 0.50 1 d P
C21 C 0.262(3) 0.326(2) 0.325(3) 0.073(10) Uiso 0.50 1 d P
C22 C 0.215(2) 0.319(2) 0.214(3) 0.062(9) Uiso 0.50 1 d P
C23 C 0.285(3) 0.313(3) 0.254(3) 0.075(11) Uiso 0.50 1 d P
C24 C 0.5086(15) 0.1001(15) 0.353(2) 0.033(5) Uiso 0.50 1 d P
C25 C 0.525(2) 0.101(2) 0.272(3) 0.040(8) Uiso 0.50 1 d P
C26 C 0.526(2) 0.0348(18) 0.236(2) 0.052(7) Uiso 0.50 1 d P
C27 C 0.5181(15) -0.0154(16) 0.3031(19) 0.042(6) Uiso 0.50 1 d P
C28 C 0.542(3) -0.118(2) 0.221(3) 0.070(10) Uiso 0.50 1 d P
C29 C 0.5440(19) 0.0000 0.160(2) 0.072(7) Uiso 1 2 d S
C30 C 0.554(2) -0.068(2) 0.156(3) 0.063(9) Uiso 0.50 1 d P
C31 C 0.428(2) 0.1544(19) 0.436(3) 0.050(7) Uiso 0.50 1 d P
C32 C 0.424(3) 0.234(2) 0.439(3) 0.070(10) Uiso 0.50 1 d P
C33 C 0.5000 0.2666(16) 0.5000 0.063(6) Uiso 1 2 d S
C34 C 0.506(2) 0.227(2) 0.426(3) 0.068(9) Uiso 0.50 1 d P
C35 C 0.501(2) 0.143(2) 0.419(3) 0.062(8) Uiso 0.50 1 d P
C36 C 0.520(3) -0.100(3) 0.293(4) 0.061(14) Uiso 0.50 1 d P
C37 C -0.0525(15) -0.1019(15) 0.1075(19) 0.033(5) Uiso 0.50 1 d P
C38 C -0.0749(14) 0.1048(13) 0.1705(18) 0.079(6) Uiso 1 1 d .
C39 C -0.095(2) 0.118(2) 0.228(3) 0.056(8) Uiso 0.50 1 d P
C40 C -0.108(3) 0.061(3) 0.290(3) 0.077(11) Uiso 0.50 1 d P
C41 C -0.0871(17) -0.0361(16) 0.207(2) 0.041(6) Uiso 0.50 1 d P
C42 C -0.1095(19) 0.0000 0.277(2) 0.072(7) Uiso 1 2 d S
C43 C -0.0721(15) 0.0178(14) 0.1469(19) 0.040(6) Uiso 0.50 1 d P
C44 C -0.0204(19) -0.1524(19) 0.061(2) 0.049(7) Uiso 0.50 1 d P
C45 C -0.0696(19) -0.1417(18) -0.073(2) 0.048(7) Uiso 0.50 1 d P
C46 C -0.028(2) -0.226(2) 0.055(3) 0.052(7) Uiso 0.50 1 d P
C47 C -0.072(2) -0.216(2) -0.077(3) 0.062(9) Uiso 0.50 1 d P
C48 C 0.0000 -0.2642(17) 0.0000 0.069(7) Uiso 1 2 d S
N1 N 0.2243(12) 0.0000 0.3548(14) 0.049(4) Uani 1 2 d S
N2 N 0.2816(11) 0.0000 0.1335(13) 0.046(4) Uani 1 2 d S
N3 N 0.2550(18) 0.1116(14) 0.2221(18) 0.125(9) Uani 1 1 d .
N4 N 0.5076(13) 0.0172(14) 0.3729(17) 0.047(6) Uiso 0.50 1 d P
N5 N 0.5000 0.1091(7) 0.5000 0.035(3) Uani 1 2 d S
N6 N -0.0500(15) -0.0249(13) 0.0860(18) 0.047(6) Uiso 0.50 1 d P
N7 N 0.0000 -0.1118(11) 0.0000 0.048(4) Uani 1 2 d S

loop_
_atom_site_aniso_label
_atom_site_aniso_U_11
_atom_site_aniso_U_22
_atom_site_aniso_U_33
_atom_site_aniso_U_23
_atom_site_aniso_U_13
_atom_site_aniso_U_12
Pt1 0.0390(4) 0.0607(5) 0.0383(4) 0.000 0.0222(4) 0.000
Pt2 0.0355(5) 0.0265(5) 0.0478(6) 0.000 0.0219(5) 0.000
Pt3 0.0395(6) 0.0595(8) 0.0360(5) 0.000 0.0181(5) 0.000
C1 0.028(9) 0.073(16) 0.036(10) 0.000 0.011(8) 0.000
C2 0.068(16) 0.064(16) 0.056(14) 0.000 0.038(13) 0.000
C3 0.049(14) 0.09(2) 0.051(13) 0.000 0.018(12) 0.000
C4 0.038(14) 0.26(6) 0.057(17) 0.000 0.021(13) 0.000
C5 0.020(10) 0.21(4) 0.035(11) 0.000 0.006(9) 0.000
C6 0.070(10) 0.041(8) 0.051(8) 0.002(7) 0.032(8) -0.009(8)
C7 0.090(13) 0.047(10) 0.069(11) 0.008(9) 0.054(11) -0.002(9)
C9 0.15(2) 0.047(10) 0.079(13) 0.029(10) 0.083(15) 0.039(12)
N1 0.050(10) 0.066(13) 0.038(9) 0.000 0.029(8) 0.000
N2 0.042(9) 0.048(11) 0.035(8) 0.000 0.015(8) 0.000
N3 0.20(2) 0.13(2) 0.093(14) 0.039(14) 0.111(17) 0.063(19)
N5 0.051(9) 0.001(5) 0.052(9) 0.000 0.030(8) 0.000
N7 0.044(9) 0.056(12) 0.039(8) 0.000 0.021(8) 0.000

loop_
_atom_type_symbol
_atom_type_description
_atom_type_scat_dispersion_real
_atom_type_scat_dispersion_imag
_atom_type_scat_source
C C 0.0033 0.0016 'International Tables Vol C Tables 4.2.6.8 and 6.1.1.4'
H H 0.0000 0.0000 'International Tables Vol C Tables 4.2.6.8 and 6.1.1.4'
N N 0.0061 0.0033 'International Tables Vol C Tables 4.2.6.8 and 6.1.1.4'
Pt Pt -1.7033 8.3905 'International Tables Vol C Tables 4.2.6.8 and 6.1.1.4'

loop_
_geom_angle_atom_site_label_1
_geom_angle_atom_site_label_2
_geom_angle_atom_site_label_3
_geom_angle
_geom_angle_site_symmetry_1
_geom_angle_site_symmetry_3
N2 Pt1 N3 80.9(5) . 6
N2 Pt1 N3 80.9(5) . .
N3 Pt1 N3 161.7(10) 6 .
N2 Pt1 N1 179.2(7) . .
N3 Pt1 N1 99.1(5) 6 .
N3 Pt1 N1 99.1(5) . .
N5 Pt2 N5 180.000(1) . 5_656
N5 Pt2 N4 81.1(7) . 2_656
N5 Pt2 N4 98.9(7) 5_656 2_656
N5 Pt2 N4 98.9(7) . 5_656
N5 Pt2 N4 81.1(7) 5_656 5_656
N4 Pt2 N4 17.7(14) 2_656 5_656
N5 Pt2 N4 98.9(7) . 6
N5 Pt2 N4 81.1(7) 5_656 6
N4 Pt2 N4 180.000(2) 2_656 6
N4 Pt2 N4 162.3(14) 5_656 6
N5 Pt2 N4 81.1(7) . .
N5 Pt2 N4 98.9(7) 5_656 .
N4 Pt2 N4 162.3(14) 2_656 .
N4 Pt2 N4 180.000(2) 5_656 .
N4 Pt2 N4 17.7(14) 6 .
N7 Pt3 N7 180.0 . 5
N7 Pt3 N6 77.4(7) . 2
N7 Pt3 N6 102.6(7) 5 2
N7 Pt3 N6 102.6(7) . 5
N7 Pt3 N6 77.4(7) 5 5
N6 Pt3 N6 25.3(13) 2 5
N7 Pt3 N6 102.6(7) . 6
N7 Pt3 N6 77.4(7) 5 6
N6 Pt3 N6 180.0(15) 2 6
N6 Pt3 N6 154.7(13) 5 6
N7 Pt3 N6 77.4(7) . .
N7 Pt3 N6 102.6(7) 5 .
N6 Pt3 N6 154.7(13) 2 .
N6 Pt3 N6 180.0(15) 5 .
N6 Pt3 N6 25.3(13) 6 .
N1 C1 C2 120(2) . .
C3 C2 C1 123(2) . .
C2 C3 C4 117(3) . .
C3 C4 C5 122(3) . .
C4 C5 N1 122(2) . .
N2 C6 C7 115.0(16) . .
N2 C6 C9 113.6(14) . .
C7 C6 C9 131.1(16) . .
C8 C7 C6 118.5(19) . .
C7 C8 C7 124(3) . 6
N3 C9 C11 120(2) . .
N3 C9 C6 116.3(19) . .
C11 C9 C6 124(2) . .
N3 C9 C10 105(2) . .
C11 C9 C10 29.8(16) . .
C6 C9 C10 131.9(18) . .
C11 C10 C13 121(5) . .
C11 C10 C12 79(4) . .
C13 C10 C12 42.6(19) . .
C11 C10 C9 70(4) . .
C13 C10 C9 107(3) . .
C12 C10 C9 100(2) . .
C10 C11 C9 80(4) . .
C10 C11 C12 72(4) . .
C9 C11 C12 101(3) . .
C10 C11 C13 39(3) . .
C9 C11 C13 88(2) . .
C12 C11 C13 33.6(17) . .
C13 C12 C23 95(4) . .
C13 C12 C10 63(3) . .
C23 C12 C10 127(3) . .
C13 C12 C11 92(3) . .
C23 C12 C11 133(3) . .
C10 C12 C11 29.2(16) . .
C13 C12 C14 74(3) . .
C23 C12 C14 124(3) . .
C10 C12 C14 96(3) . .
C11 C12 C14 102(3) . .
C13 C12 C15 47(3) . .
C23 C12 C15 112(3) . .
C10 C12 C15 88(2) . .
C11 C12 C15 106(3) . .
C14 C12 C15 27.8(16) . .
C13 C12 C22 60(3) . .
C23 C12 C22 34(2) . .
C10 C12 C22 107(3) . .
C11 C12 C22 130(3) . .
C14 C12 C22 107(2) . .
C15 C12 C22 85(2) . .
C12 C13 C15 99(4) . .
C12 C13 C10 75(3) . .
C15 C13 C10 116(3) . .
C12 C13 C14 69(3) . .
C15 C13 C14 30.9(19) . .
C10 C13 C14 99(3) . .
C12 C13 C22 88(3) . .
C15 C13 C22 113(3) . .
C10 C13 C22 130(3) . .
C14 C13 C22 118(3) . .
C12 C13 C23 51(3) . .
C15 C13 C23 115(3) . .
C10 C13 C23 108(3) . .
C14 C13 C23 100(2) . .
C22 C13 C23 37.5(18) . .
C12 C13 C11 55(3) . .
C15 C13 C11 112(3) . .
C10 C13 C11 20.3(17) . .
C14 C13 C11 87(2) . .
C22 C13 C11 125(3) . .
C23 C13 C11 94(2) . .
C15 C14 N3 88(4) . .
C15 C14 C16 76(4) . .
N3 C14 C16 132(3) . .
C15 C14 C12 90(4) . .
N3 C14 C12 112(3) . .
C16 C14 C12 113(3) . .
C15 C14 C13 54(4) . .
N3 C14 C13 99(2) . .
C16 C14 C13 108(3) . .
C12 C14 C13 37.2(17) . .
C15 C14 C17 46(3) . .
N3 C14 C17 109(3) . .
C16 C14 C17 32.5(17) . .
C12 C14 C17 118(3) . .
C13 C14 C17 93(2) . .
C14 C15 C13 95(4) . .
C14 C15 C17 109(4) . .
C13 C15 C17 133(4) . .
C14 C15 C16 71(4) . .
C13 C15 C16 123(4) . .
C17 C15 C16 40.9(19) . .
C14 C15 N3 59(4) . .
C13 C15 N3 103(3) . .
C17 C15 N3 124(3) . .
C16 C15 N3 113(3) . .
C14 C15 C12 62(4) . .
C13 C15 C12 34.4(19) . .
C17 C15 C12 133(3) . .
C16 C15 C12 100(3) . .
N3 C15 C12 92(2) . .
C17 C16 C19 95(4) . .
C17 C16 C14 98(3) . .
C19 C16 C14 120(3) . .
C17 C16 C15 67(3) . .
C19 C16 C15 109(3) . .
C14 C16 C15 33.0(17) . .
C17 C16 C18 54(3) . .
C19 C16 C18 41(2) . .
C14 C16 C18 122(3) . .
C15 C16 C18 93(3) . .
C16 C17 C18 86(4) . .
C16 C17 C15 72(3) . .
C18 C17 C15 109(3) . .
C16 C17 C19 50(3) . .
C18 C17 C19 36(2) . .
C15 C17 C19 92(3) . .
C16 C17 C14 49(2) . .
C18 C17 C14 112(3) . .
C15 C17 C14 24.7(17) . .
C19 C17 C14 83(2) . .
C19 C18 C17 97(4) . .
C19 C18 C20 73(4) . .
C17 C18 C20 128(3) . .
C19 C18 C16 58(3) . .
C17 C18 C16 40(2) . .
C20 C18 C16 111(3) . .
C19 C18 C21 42(3) . .
C17 C18 C21 116(3) . .
C20 C18 C21 32(2) . .
C16 C18 C21 85(2) . .
C18 C19 C16 82(4) . .
C18 C19 C21 109(4) . .
C16 C19 C21 125(3) . .
C18 C19 C20 67(3) . .
C16 C19 C20 122(3) . .
C21 C19 C20 43(2) . .
C18 C19 C17 47(3) . .
C16 C19 C17 35.1(19) . .
C21 C19 C17 126(3) . .
C20 C19 C17 98(3) . .
C21 C20 C22 70(3) . .
C21 C20 C18 102(4) . .
C22 C20 C18 124(4) . .
C21 C20 C19 62(3) . .
C22 C20 C19 110(3) . .
C18 C20 C19 40(2) . .
C21 C20 C23 40(3) . .
C22 C20 C23 31(2) . .
C18 C20 C23 114(3) . .
C19 C20 C23 85(3) . .
C20 C21 C23 109(4) . .
C20 C21 C22 62(3) . .
C23 C21 C22 48(3) . .
C20 C21 C19 75(4) . .
C23 C21 C19 121(4) . .
C22 C21 C19 113(4) . .
C20 C21 C18 46(3) . .
C23 C21 C18 119(3) . .
C22 C21 C18 91(3) . .
C19 C21 C18 29(2) . .
C23 C22 C20 113(4) . .
C23 C22 C21 66(3) . .
C20 C22 C21 48(2) . .
C23 C22 C13 76(3) . .
C20 C22 C13 112(3) . .
C21 C22 C13 108(3) . .
C23 C22 C12 44(3) . .
C20 C22 C12 117(3) . .
C21 C22 C12 89(3) . .
C13 C22 C12 31.4(15) . .
C22 C23 C21 66(3) . .
C22 C23 C12 101(4) . .
C21 C23 C12 117(4) . .
C22 C23 C13 67(3) . .
C21 C23 C13 103(3) . .
C12 C23 C13 35(2) . .
C22 C23 C20 36(2) . .
C21 C23 C20 31(2) . .
C12 C23 C20 108(3) . .
C13 C23 C20 82(2) . .
C36 C24 C35 145(4) 6 .
C36 C24 C25 2(4) 6 .
C35 C24 C25 143(3) . .
C36 C24 N4 101(4) 6 .
C35 C24 N4 114(2) . .
C25 C24 N4 103(2) . .
C36 C24 C27 60(3) 6 6
C35 C24 C27 155(3) . 6
C25 C24 C27 62(2) . 6
N4 C24 C27 41.2(12) . 6
C36 C25 C28 168(10) 6 6
C36 C25 C26 109(10) 6 .
C28 C25 C26 83(4) 6 .
C36 C25 C24 4(10) 6 .
C28 C25 C24 163(5) 6 .
C26 C25 C24 114(3) . .
C36 C25 C27 65(10) 6 6
C28 C25 C27 126(4) 6 6
C26 C25 C27 44.2(19) . 6
C24 C25 C27 70(2) . 6
C27 C26 C26 72(2) 6 6
C27 C26 C25 83(3) 6 .
C26 C26 C25 155(2) 6 .
C27 C26 C27 22(2) 6 .
C26 C26 C27 50.6(16) 6 .
C25 C26 C27 105(3) . .
C27 C26 C36 69(3) 6 6
C26 C26 C36 141(2) 6 6
C25 C26 C36 14(3) . 6
C27 C26 C36 91(3) . 6
C27 C26 C29 137(3) 6 .
C26 C26 C29 65.3(13) 6 .
C25 C26 C29 139(3) . .
C27 C26 C29 116(2) . .
C36 C26 C29 153(3) 6 .
C27 C26 C28 123(3) 6 6
C26 C26 C28 162.7(18) 6 6
C25 C26 C28 41(2) . 6
C27 C26 C28 144(3) . 6
C36 C26 C28 55(2) 6 6
C29 C26 C28 98(2) . 6
C27 C26 C30 170(3) 6 6
C26 C26 C30 110.6(17) 6 6
C25 C26 C30 93(3) . 6
C27 C26 C30 159(3) . 6
C36 C26 C30 107(3) 6 6
C29 C26 C30 45.6(16) . 6
C28 C26 C30 53(2) 6 6
C27 C27 C26 108(2) 6 6
C27 C27 N4 91.6(19) 6 6
C26 C27 N4 161(3) 6 6
C27 C27 N4 63.4(16) 6 .
C26 C27 N4 171(3) 6 .
N4 C27 N4 28(2) 6 .
C27 C27 C26 50.6(16) 6 .
C26 C27 C26 57(3) 6 .
N4 C27 C26 142(3) 6 .
N4 C27 C26 114(3) . .
C27 C27 C36 174(2) 6 .
C26 C27 C36 66(3) 6 .
N4 C27 C36 95(3) 6 .
N4 C27 C36 123(3) . .
C26 C27 C36 123(3) . .
C27 C27 C25 160.5(16) 6 6
C26 C27 C25 53(2) 6 6
N4 C27 C25 108(3) 6 6
N4 C27 C25 136(3) . 6
C26 C27 C25 110(2) . 6
C36 C27 C25 13(2) . 6
C27 C27 C24 150.5(11) 6 6
C26 C27 C24 102(3) 6 6
N4 C27 C24 59.0(18) 6 6
N4 C27 C24 87.1(18) . 6
C26 C27 C24 159(2) . 6
C36 C27 C24 35.9(19) . 6
C25 C27 C24 49.0(17) 6 6
C25 C28 C36 3(4) 6 .
C25 C28 C30 124(5) 6 .
C36 C28 C30 127(4) . .
C25 C28 C26 57(3) 6 6
C36 C28 C26 60(3) . 6
C30 C28 C26 67(3) . 6
C30 C29 C30 158(4) . 6
C30 C29 C26 124(3) . .
C30 C29 C26 75(2) 6 .
C30 C29 C26 75(2) . 6
C30 C29 C26 124(3) 6 6
C26 C29 C26 49(3) . 6
C29 C30 C28 120(3) . .
C29 C30 C26 60(2) . 6
C28 C30 C26 60(2) . 6
N5 C31 C32 127(3) . .
N5 C31 C35 53.6(18) . .
C32 C31 C35 101(3) . .
N5 C31 C35 48.5(15) . 2_656
C32 C31 C35 96(3) . 2_656
C35 C31 C35 92(2) . 2_656
C33 C32 C31 114(4) . .
C33 C32 C34 53(2) . 2_656
C31 C32 C34 87(3) . 2_656
C33 C32 C34 52(2) . .
C31 C32 C34 82(3) . .
C34 C32 C34 88(3) 2_656 .
C32 C33 C32 128(4) . 2_656
C32 C33 C34 77(2) . .
C32 C33 C34 76(2) 2_656 .
C32 C33 C34 76(2) . 2_656
C32 C33 C34 77(2) 2_656 2_656
C34 C33 C34 118(4) . 2_656
C33 C34 C35 123(3) . .
C33 C34 C32 51.0(19) . 2_656
C35 C34 C32 97(3) . 2_656
C33 C34 C32 50.6(19) . .
C35 C34 C32 93(3) . .
C32 C34 C32 91(3) 2_656 .
C24 C35 N5 118(3) . .
C24 C35 C34 127(3) . .
N5 C35 C34 115(3) . .
C24 C35 C31 132(3) . .
N5 C35 C31 56.6(18) . .
C34 C35 C31 83(3) . .
C24 C35 C31 129(3) . 2_656
N5 C35 C31 51.1(16) . 2_656
C34 C35 C31 80(3) . 2_656
C31 C35 C31 86(2) . 2_656
C25 C36 C24 174(10) 6 6
C25 C36 C28 9(10) 6 .
C24 C36 C28 165(5) 6 .
C25 C36 C26 57(10) 6 6
C24 C36 C26 129(5) 6 6
C28 C36 C26 65(3) . 6
C25 C36 C27 102(10) 6 .
C24 C36 C27 84(4) 6 .
C28 C36 C27 110(4) . .
C26 C36 C27 45(2) 6 .
C38 C37 N6 106(2) 6 .
C38 C37 C44 139(3) 6 .
N6 C37 C44 114(2) . .
C38 C37 C43 62.9(17) 6 6
N6 C37 C43 43.5(13) . 6
C44 C37 C43 157(2) . 6
C39 C38 C37 171(3) . 6
C39 C38 C41 72(2) . 6
C37 C38 C41 117(2) 6 6
C39 C38 C43 115(3) . .
C37 C38 C43 74.0(19) 6 .
C41 C38 C43 43.5(14) 6 .
C38 C39 C40 125(4) . .
C38 C39 C41 62(2) . 6
C40 C39 C41 63(2) . 6
C42 C40 C39 123(4) . .
C42 C40 C41 64(3) . 6
C39 C40 C41 59(2) . 6
C43 C41 C41 73.1(19) 6 6
C43 C41 C38 77(2) 6 6
C41 C41 C38 150.2(14) 6 6
C43 C41 C43 25(2) 6 .
C41 C41 C43 48.3(14) 6 .
C38 C41 C43 102(2) 6 .
C43 C41 C42 137(3) 6 .
C41 C41 C42 64.0(12) 6 .
C38 C41 C42 146(2) 6 .
C43 C41 C42 112(2) . .
C43 C41 C39 123(3) 6 6
C41 C41 C39 164.3(16) 6 6
C38 C41 C39 45.4(16) 6 6
C43 C41 C39 147(2) . 6
C42 C41 C39 100(2) . 6
C43 C41 C40 179(3) 6 6
C41 C41 C40 106(2) 6 6
C38 C41 C40 103(3) 6 6
C43 C41 C40 155(3) . 6
C42 C41 C40 42.5(18) . 6
C39 C41 C40 58(2) 6 6
C40 C42 C40 160(6) . 6
C40 C42 C41 125(3) . .
C40 C42 C41 73(3) 6 .
C40 C42 C41 73(3) . 6
C40 C42 C41 125(3) 6 6
C41 C42 C41 52(2) . 6
C43 C43 C41 106.9(19) 6 6
C43 C43 N6 96.1(16) 6 6
C41 C43 N6 157(3) 6 6
C43 C43 N6 57.5(13) 6 .
C41 C43 N6 164(3) 6 .
N6 C43 N6 39(2) 6 .
C43 C43 C41 48.3(14) 6 .
C41 C43 C41 59(3) 6 .
N6 C43 C41 144(3) 6 .
N6 C43 C41 106(2) . .
C43 C43 C38 166.2(11) 6 .
C41 C43 C38 59.3(19) 6 .
N6 C43 C38 98(2) 6 .
N6 C43 C38 136(2) . .
C41 C43 C38 118(2) . .
C43 C43 C37 150.4(11) 6 6
C41 C43 C37 102(2) 6 6
N6 C43 C37 54.4(16) 6 6
N6 C43 C37 93.0(17) . 6
C41 C43 C37 161(2) . 6
C38 C43 C37 43.1(12) . 6
C46 C44 N7 123(3) . .
C46 C44 C37 126(3) . .
N7 C44 C37 110(3) . .
C46 C44 C45 101(3) . 2
N7 C44 C45 48.8(15) . 2
C37 C44 C45 125(3) . 2
C46 C44 C45 94(3) . .
N7 C44 C45 48.2(15) . .
C37 C44 C45 113(2) . .
C45 C44 C45 88(2) 2 .
C46 C44 C47 60(2) . 2
N7 C44 C47 79.4(18) . 2
C37 C44 C47 151(2) . 2
C45 C44 C47 41.3(16) 2 2
C45 C44 C47 94(2) . 2
N7 C45 C47 117(3) . .
N7 C45 C44 54.7(16) . 2
C47 C45 C44 84(3) . 2
N7 C45 C44 53.9(16) . .
C47 C45 C44 85(3) . .
C44 C45 C44 90(2) 2 .
C44 C46 C48 118(3) . .
C44 C46 C47 86(3) . .
C48 C46 C47 57.4(18) . .
C44 C46 C47 79(3) . 2
C48 C46 C47 54.2(17) . 2
C47 C46 C47 89(2) . 2
C45 C47 C48 124(3) . .
C45 C47 C46 95(3) . .
C48 C47 C46 52.4(17) . .
C45 C47 C46 95(3) . 2
C48 C47 C46 49.7(16) . 2
C46 C47 C46 90(2) . 2
C45 C47 C44 55(2) . 2
C48 C47 C44 82(2) . 2
C46 C47 C44 96(2) . 2
C46 C47 C44 40.7(16) 2 2
C46 C48 C46 121(4) . 2
C46 C48 C47 76(2) . 2
C46 C48 C47 70(2) 2 2
C46 C48 C47 70(2) . .
C46 C48 C47 76(2) 2 .
C47 C48 C47 108(4) 2 .
C1 N1 C5 116.5(18) . .
C1 N1 Pt1 122.0(15) . .
C5 N1 Pt1 121.5(15) . .
C6 N2 C6 128.6(19) 6 .
C6 N2 Pt1 115.7(10) 6 .
C6 N2 Pt1 115.7(10) . .
C14 N3 C9 103(3) . .
C14 N3 C15 32.9(17) . .
C9 N3 C15 109(2) . .
C14 N3 Pt1 137.6(18) . .
C9 N3 Pt1 112.7(15) . .
C15 N3 Pt1 137.4(19) . .
N4 N4 C27 88.4(19) 6 6
N4 N4 C27 63.4(16) 6 .
C27 N4 C27 25(3) 6 .
N4 N4 C24 168.3(12) 6 .
C27 N4 C24 80(2) 6 .
C27 N4 C24 105(2) . .
N4 N4 Pt2 81.1(7) 6 .
C27 N4 Pt2 169(2) 6 .
C27 N4 Pt2 144(2) . .
C24 N4 Pt2 110.6(15) . .
C35 N5 C35 127(3) 2_656 .
C35 N5 C31 70(2) 2_656 2_656
C35 N5 C31 80(2) . 2_656
C35 N5 C31 80(2) 2_656 .
C35 N5 C31 70(2) . .
C31 N5 C31 110(3) 2_656 .
C35 N5 Pt2 116.5(17) 2_656 .
C35 N5 Pt2 116.5(17) . .
C31 N5 Pt2 125.1(14) 2_656 .
C31 N5 Pt2 125.1(14) . .
N6 N6 C43 83.9(16) 6 6
N6 N6 C43 57.5(13) 6 .
C43 N6 C43 26(2) 6 .
N6 N6 C37 165.8(13) 6 .
C43 N6 C37 82(2) 6 .
C43 N6 C37 109(2) . .
N6 N6 Pt3 77.4(7) 6 .
C43 N6 Pt3 160(2) 6 .
C43 N6 Pt3 134.4(18) . .
C37 N6 Pt3 116.2(16) . .
C45 N7 C45 130(3) . 2
C45 N7 C44 76.5(19) . 2
C45 N7 C44 77.9(19) 2 2
C45 N7 C44 77.9(19) . .
C45 N7 C44 76.5(19) 2 .
C44 N7 C44 116(3) 2 .
C45 N7 Pt3 114.9(17) . .
C45 N7 Pt3 114.9(17) 2 .
C44 N7 Pt3 121.8(15) 2 .
C44 N7 Pt3 121.8(15) . .

loop_
_geom_bond_atom_site_label_1
_geom_bond_atom_site_label_2
_geom_bond_distance
_geom_bond_site_symmetry_2
Pt1 N2 1.986(17) .
Pt1 N3 2.03(3) 6
Pt1 N3 2.03(3) .
Pt1 N1 2.041(15) .
Pt2 N5 1.958(12) .
Pt2 N5 1.958(12) 5_656
Pt2 N4 2.00(2) 2_656
Pt2 N4 2.00(2) 5_656
Pt2 N4 2.00(2) 6
Pt2 N4 2.00(2) .
Pt3 N7 2.01(2) .
Pt3 N7 2.01(2) 5
Pt3 N6 2.04(2) 2
Pt3 N6 2.04(2) 5
Pt3 N6 2.04(2) 6
Pt3 N6 2.04(2) .
C1 N1 1.30(3) .
C1 C2 1.37(3) .
C2 C3 1.27(4) .
C3 C4 1.32(4) .
C4 C5 1.32(4) .
C5 N1 1.33(3) .
C6 N2 1.381(17) .
C6 C7 1.39(2) .
C6 C9 1.43(2) .
C7 C8 1.39(2) .
C8 C7 1.39(2) 6
C9 N3 1.38(2) .
C9 C11 1.40(4) .
C9 C10 1.46(4) .
C10 C11 0.74(4) .
C10 C13 1.33(4) .
C10 C12 1.44(4) .
C11 C12 1.49(5) .
C11 C13 1.82(5) .
C12 C13 1.01(4) .
C12 C23 1.38(5) .
C12 C14 1.56(5) .
C12 C15 1.77(5) .
C12 C22 1.94(5) .
C13 C15 1.31(5) .
C13 C14 1.60(5) .
C13 C22 1.69(5) .
C13 C23 1.78(6) .
C14 C15 0.83(4) .
C14 N3 1.30(4) .
C14 C16 1.43(4) .
C14 C17 1.87(4) .
C15 C17 1.43(4) .
C15 C16 1.48(5) .
C15 N3 1.52(4) .
C16 C17 1.02(4) .
C16 C19 1.36(5) .
C16 C18 1.59(5) .
C17 C18 1.29(5) .
C17 C19 1.76(5) .
C18 C19 1.05(5) .
C18 C20 1.50(5) .
C18 C21 2.03(6) .
C19 C21 1.43(5) .
C19 C20 1.56(5) .
C20 C21 1.09(5) .
C20 C22 1.29(5) .
C20 C23 2.01(5) .
C21 C23 1.37(5) .
C21 C22 1.37(5) .
C22 C23 1.12(5) .
C24 C36 1.03(5) 6
C24 C35 1.32(4) .
C24 C25 1.41(4) .
C24 N4 1.52(3) .
C24 C27 1.75(4) 6
C25 C36 0.38(6) 6
C25 C28 1.03(5) 6
C25 C26 1.32(5) .
C25 C27 1.64(5) 6
C26 C27 1.15(4) 6
C26 C26 1.25(6) 6
C26 C27 1.42(4) .
C26 C36 1.49(6) 6
C26 C29 1.49(4) .
C26 C28 1.56(5) 6
C26 C30 1.67(4) 6
C27 C27 0.55(6) 6
C27 C26 1.15(4) 6
C27 N4 1.17(3) 6
C27 N4 1.31(3) .
C27 C36 1.52(6) .
C27 C25 1.64(5) 6
C27 C24 1.75(4) 6
C28 C25 1.03(5) 6
C28 C36 1.40(6) .
C28 C30 1.44(5) .
C28 C26 1.56(5) 6
C29 C30 1.24(4) .
C29 C30 1.24(4) 6
C29 C26 1.49(4) 6
C30 C26 1.67(4) 6
C31 N5 1.42(3) .
C31 C32 1.42(5) .
C31 C35 1.59(4) .
C31 C35 1.79(5) 2_656
C32 C33 1.34(4) .
C32 C34 1.68(5) 2_656
C32 C34 1.70(5) .
C33 C32 1.34(4) 2_656
C33 C34 1.37(4) .
C33 C34 1.37(4) 2_656
C34 C35 1.52(5) .
C34 C32 1.68(5) 2_656
C35 N5 1.36(4) .
C35 C31 1.79(5) 2_656
C36 C25 0.38(6) 6
C36 C24 1.03(5) 6
C36 C26 1.49(6) 6
C37 C38 1.24(3) 6
C37 N6 1.43(3) .
C37 C44 1.47(4) .
C37 C43 1.74(4) 6
C38 C39 1.14(3) .
C38 C37 1.24(3) 6
C38 C41 1.42(3) 6
C38 C43 1.61(3) .
C39 C40 1.50(5) .
C39 C41 1.52(4) 6
C40 C42 1.11(5) .
C40 C41 1.57(5) 6
C41 C43 1.14(3) 6
C41 C41 1.30(6) 6
C41 C38 1.42(3) 6
C41 C43 1.45(3) .
C41 C42 1.48(3) .
C41 C39 1.52(4) 6
C41 C40 1.57(5) 6
C42 C40 1.11(5) 6
C42 C41 1.48(3) 6
C43 C43 0.64(5) 6
C43 C41 1.14(3) 6
C43 N6 1.21(3) 6
C43 N6 1.42(3) .
C43 C37 1.74(4) 6
C44 C46 1.33(5) .
C44 N7 1.38(3) .
C44 C45 1.65(4) 2
C44 C45 1.67(4) .
C44 C47 2.00(5) 2
C45 N7 1.27(3) .
C45 C47 1.33(5) .
C45 C44 1.65(4) 2
C46 C48 1.39(3) .
C46 C47 1.65(5) .
C46 C47 1.77(5) 2
C47 C48 1.48(4) .
C47 C46 1.77(5) 2
C47 C44 2.00(5) 2
C48 C46 1.39(3) 2
C48 C47 1.48(4) 2
N2 C6 1.381(17) 6
N4 N4 0.62(5) 6
N4 C27 1.17(3) 6
N5 C35 1.36(4) 2_656
N5 C31 1.42(3) 2_656
N6 N6 0.89(5) 6
N6 C43 1.21(3) 6
N7 C45 1.27(3) 2
N7 C44 1.38(3) 2
